data_7004633
loop_
_publ_author_name
'Bachmann, Julien'
'Teets, Thomas S.'
'Nocera, Daniel G.'

_publ_section_title
;
 Proton storage in the periphery of zirconium(iv) porphyrinogen
;
_journal_issue 34
_journal_name_full 'Dalton Transactions'
_journal_page_first 4549
_journal_paper_doi 10.1039/b809366k
_journal_year 2008
_chemical_formula_sum 'C56 H66 N8 O Zr2'
_chemical_formula_weight 1049.61
_chemical_name_systematic
;
?
;
_space_group_IT_number 15
_symmetry_cell_setting monoclinic
_symmetry_space_group_name_Hall '-C 2yc'
_symmetry_space_group_name_H-M 'C 1 2/c 1'
_atom_sites_solution_hydrogens geom
_atom_sites_solution_primary direct
_atom_sites_solution_secondary difmap
_audit_creation_method SHELXL-97
_cell_angle_alpha 90.00
_cell_angle_beta 101.0830(10)
_cell_angle_gamma 90.00
_cell_formula_units_Z 8
_cell_length_a 42.064(2)
_cell_length_b 12.5032(6)
_cell_length_c 19.0221(9)
_cell_measurement_temperature 100(2)
_cell_volume 9817.8(8)
_computing_cell_refinement 'Bruker SMART'
_computing_data_collection 'Bruker SMART'
_computing_data_reduction 'Bruker SAINT'
_computing_molecular_graphics 'Bruker SHELXTL'
_computing_publication_material 'Bruker SHELXTL'
_computing_structure_refinement 'SHELXL-97 (Sheldrick, 1997)'
_computing_structure_solution 'SHELXS-97 (Sheldrick, 1990)'
_diffrn_ambient_temperature 100(2)
_diffrn_measured_fraction_theta_full 0.998
_diffrn_measured_fraction_theta_max 0.998
_diffrn_measurement_device_type 'CCD area detector'
_diffrn_measurement_method 'phi and omega scans'
_diffrn_radiation_monochromator graphite
_diffrn_radiation_source 'fine-focus sealed tube'
_diffrn_radiation_type MoK\a
_diffrn_radiation_wavelength 0.71073
_diffrn_reflns_av_R_equivalents 0.0629
_diffrn_reflns_av_sigmaI/netI 0.0435
_diffrn_reflns_limit_h_max 46
_diffrn_reflns_limit_h_min -41
_diffrn_reflns_limit_k_max 13
_diffrn_reflns_limit_k_min -11
_diffrn_reflns_limit_l_max 19
_diffrn_reflns_limit_l_min -21
_diffrn_reflns_number 23488
_diffrn_reflns_theta_full 23.27
_diffrn_reflns_theta_max 23.27
_diffrn_reflns_theta_min 0.99
_exptl_absorpt_coefficient_mu 0.474
_exptl_absorpt_correction_type none
_exptl_crystal_colour orange
_exptl_crystal_density_diffrn 1.420
_exptl_crystal_density_meas 0
_exptl_crystal_density_method 'not measured'
_exptl_crystal_description shard
_exptl_crystal_F_000 4368
_exptl_crystal_size_max 0.12
_exptl_crystal_size_mid 0.09
_exptl_crystal_size_min 0.04
_refine_diff_density_max 0.472
_refine_diff_density_min -0.339
_refine_diff_density_rms 0.063
_refine_ls_extinction_method none
_refine_ls_goodness_of_fit_ref 1.051
_refine_ls_hydrogen_treatment mixed
_refine_ls_matrix_type full
_refine_ls_number_parameters 620
_refine_ls_number_reflns 7051
_refine_ls_number_restraints 0
_refine_ls_restrained_S_all 1.051
_refine_ls_R_factor_all 0.0377
_refine_ls_R_factor_gt 0.0310
_refine_ls_shift/su_max 0.005
_refine_ls_shift/su_mean 0.001
_refine_ls_structure_factor_coef Fsqd
_refine_ls_weighting_details 'calc w=1/[\s^2^(Fo^2^)+(0.0283P)^2^+19.0312P] where P=(Fo^2^+2Fc^2^)/3'
_refine_ls_weighting_scheme calc
_refine_ls_wR_factor_gt 0.0735
_refine_ls_wR_factor_ref 0.0774
_reflns_number_gt 6169
_reflns_number_total 7051
_reflns_threshold_expression >2sigma(I)
_cod_data_source_file b809366k.txt
_cod_data_source_block c05044t
_cod_depositor_comments
;
The following automatic conversions were performed:
'_symmetry_cell_setting' value 'Monoclinic' changed to 'monoclinic'
according to '/home/saulius/struct/CIF-dictionaries/cif_core.dic'
dictionary named 'cif_core.dic' version 2.4.1 from 2010-06-29.

Automatic conversion script
Id: cif_fix_enum 1527 2010-12-29 10:47:43Z saulius 
;
_cod_original_cell_volume 9817.9(8)
_cod_original_sg_symbol_H-M C2/c
_cod_database_code 7004633

loop_
_symmetry_equiv_pos_as_xyz
'x, y, z'
'-x, y, -z+1/2'
'x+1/2, y+1/2, z'
'-x+1/2, y+1/2, -z+1/2'
'-x, -y, -z'
'x, -y, z-1/2'
'-x+1/2, -y+1/2, -z'
'x+1/2, -y+1/2, z-1/2'

loop_
_atom_site_label
_atom_site_type_symbol
_atom_site_fract_x
_atom_site_fract_y
_atom_site_fract_z
_atom_site_U_iso_or_equiv
_atom_site_adp_type
_atom_site_occupancy
_atom_site_symmetry_multiplicity
_atom_site_calc_flag
_atom_site_refinement_flags
_atom_site_disorder_assembly
_atom_site_disorder_group
Zr1 Zr 0.078373(6) 0.28169(2) 0.160146(14) 0.01514(9) Uani 1 1 d . . .
Zr2 Zr 0.170988(6) 0.32082(2) 0.203908(13) 0.01504(9) Uani 1 1 d . . .
O1 O 0.12524(4) 0.28772(14) 0.17885(9) 0.0179(4) Uani 1 1 d . . .
N1 N 0.06793(5) 0.11787(18) 0.11554(12) 0.0197(5) Uani 1 1 d . . .
N2 N 0.08802(5) 0.18151(18) 0.26443(12) 0.0193(5) Uani 1 1 d . . .
N3 N 0.06132(5) 0.39329(18) 0.23587(12) 0.0188(5) Uani 1 1 d . . .
N4 N 0.03805(5) 0.35966(19) 0.06958(12) 0.0197(5) Uani 1 1 d . . .
N5 N 0.19425(5) 0.16544(18) 0.23953(12) 0.0188(5) Uani 1 1 d . . .
N6 N 0.17153(5) 0.23741(18) 0.09614(12) 0.0188(5) Uani 1 1 d . . .
N7 N 0.17965(5) 0.46025(18) 0.13799(12) 0.0190(5) Uani 1 1 d . . .
N8 N 0.20263(6) 0.41890(19) 0.30173(12) 0.0224(6) Uani 1 1 d . . .
C1 C 0.05999(7) 0.1043(2) 0.04122(15) 0.0211(6) Uani 1 1 d . . .
C2 C 0.06702(7) 0.0027(2) 0.02284(16) 0.0261(7) Uani 1 1 d . . .
H2 H 0.0641 -0.0257 -0.0243 0.031 Uiso 1 1 calc R . .
C3 C 0.07942(7) -0.0523(2) 0.08736(16) 0.0257(7) Uani 1 1 d . . .
H3 H 0.0864 -0.1247 0.0915 0.031 Uiso 1 1 calc R . .
C4 C 0.07950(7) 0.0182(2) 0.14287(16) 0.0223(7) Uani 1 1 d . . .
C5 C 0.08639(7) -0.0068(2) 0.22184(16) 0.0248(7) Uani 1 1 d . . .
C6 C 0.05415(8) -0.0185(3) 0.24745(18) 0.0341(8) Uani 1 1 d . . .
H6A H 0.0407 0.0447 0.2332 0.051 Uiso 1 1 calc R . .
H6B H 0.0583 -0.0254 0.2997 0.051 Uiso 1 1 calc R . .
H6C H 0.0428 -0.0825 0.2258 0.051 Uiso 1 1 calc R . .
C7 C 0.10563(8) -0.1114(2) 0.23631(18) 0.0341(8) Uani 1 1 d . . .
H7A H 0.0947 -0.1678 0.2048 0.051 Uiso 1 1 calc R . .
H7B H 0.1070 -0.1325 0.2864 0.051 Uiso 1 1 calc R . .
H7C H 0.1275 -0.1008 0.2269 0.051 Uiso 1 1 calc R . .
C8 C 0.10772(7) 0.0842(2) 0.26421(15) 0.0219(6) Uani 1 1 d . . .
H8 H 0.1266 0.0997 0.2409 0.026 Uiso 1 1 calc R . .
C9 C 0.11946(7) 0.0601(2) 0.34113(16) 0.0253(7) Uani 1 1 d . . .
H9 H 0.1340 0.0041 0.3593 0.030 Uiso 1 1 calc R . .
C10 C 0.10651(7) 0.1289(2) 0.38054(16) 0.0263(7) Uani 1 1 d . . .
H10 H 0.1095 0.1297 0.4313 0.032 Uiso 1 1 calc R . .
C11 C 0.08668(7) 0.2035(2) 0.33087(15) 0.0221(7) Uani 1 1 d . . .
C12 C 0.06553(7) 0.2894(2) 0.35255(16) 0.0260(7) Uani 1 1 d . . .
C13 C 0.03073(7) 0.2425(3) 0.33517(18) 0.0343(8) Uani 1 1 d . . .
H13A H 0.0240 0.2340 0.2832 0.052 Uiso 1 1 calc R . .
H13B H 0.0158 0.2913 0.3528 0.052 Uiso 1 1 calc R . .
H13C H 0.0304 0.1728 0.3585 0.052 Uiso 1 1 calc R . .
C14 C 0.07422(9) 0.3120(3) 0.43283(17) 0.0396(9) Uani 1 1 d . . .
H14A H 0.0724 0.2459 0.4595 0.059 Uiso 1 1 calc R . .
H14B H 0.0594 0.3658 0.4456 0.059 Uiso 1 1 calc R . .
H14C H 0.0965 0.3387 0.4450 0.059 Uiso 1 1 calc R . .
C15 C 0.06670(7) 0.3919(2) 0.31094(15) 0.0214(7) Uani 1 1 d . . .
C16 C 0.06883(7) 0.4940(2) 0.33685(16) 0.0246(7) Uani 1 1 d . . .
H16 H 0.0729 0.5143 0.3859 0.030 Uiso 1 1 calc R . .
C17 C 0.06390(7) 0.5640(2) 0.27743(16) 0.0245(7) Uani 1 1 d . . .
H17 H 0.0642 0.6400 0.2789 0.029 Uiso 1 1 calc R . .
C18 C 0.05870(6) 0.5014(2) 0.21728(15) 0.0202(6) Uani 1 1 d . . .
C19 C 0.04740(7) 0.5330(2) 0.13977(15) 0.0193(6) Uani 1 1 d . . .
C20 C 0.01017(7) 0.5418(2) 0.12425(16) 0.0256(7) Uani 1 1 d . . .
H20A H 0.0008 0.4745 0.1370 0.038 Uiso 1 1 calc R . .
H20B H 0.0025 0.5564 0.0732 0.038 Uiso 1 1 calc R . .
H20C H 0.0036 0.6002 0.1527 0.038 Uiso 1 1 calc R . .
C21 C 0.06203(7) 0.6397(2) 0.12380(16) 0.0261(7) Uani 1 1 d . . .
H21A H 0.0550 0.6957 0.1535 0.039 Uiso 1 1 calc R . .
H21B H 0.0547 0.6575 0.0731 0.039 Uiso 1 1 calc R . .
H21C H 0.0857 0.6345 0.1346 0.039 Uiso 1 1 calc R . .
C22 C 0.05771(6) 0.4458(2) 0.09377(14) 0.0179(6) Uani 1 1 d . . .
C23 C 0.08783(6) 0.4355(2) 0.07286(14) 0.0189(6) Uani 1 1 d . . .
H23 H 0.1059 0.4888 0.0808 0.023 Uiso 1 1 calc R . .
C24 C 0.08642(7) 0.3404(2) 0.03314(14) 0.0202(6) Uani 1 1 d . . .
H24 H 0.1033 0.3132 0.0071 0.024 Uiso 1 1 calc R . .
C25 C 0.05532(7) 0.2971(2) 0.03030(14) 0.0194(6) Uani 1 1 d . . .
C26 C 0.04277(7) 0.1931(2) -0.00420(15) 0.0227(7) Uani 1 1 d . . .
C27 C 0.00612(7) 0.1824(3) -0.00762(17) 0.0289(7) Uani 1 1 d . . .
H27A H -0.0015 0.1149 -0.0311 0.043 Uiso 1 1 calc R . .
H27B H -0.0051 0.2423 -0.0350 0.043 Uiso 1 1 calc R . .
H27C H 0.0016 0.1832 0.0411 0.043 Uiso 1 1 calc R . .
C28 C 0.04971(8) 0.1884(3) -0.08062(16) 0.0327(8) Uani 1 1 d . . .
H28A H 0.0731 0.1925 -0.0786 0.049 Uiso 1 1 calc R . .
H28B H 0.0390 0.2486 -0.1086 0.049 Uiso 1 1 calc R . .
H28C H 0.0414 0.1210 -0.1033 0.049 Uiso 1 1 calc R . .
C29 C 0.20342(7) 0.1452(2) 0.31312(15) 0.0218(7) Uani 1 1 d . . .
C30 C 0.20496(7) 0.0379(2) 0.32559(17) 0.0300(8) Uani 1 1 d . . .
H30 H 0.2104 0.0037 0.3709 0.036 Uiso 1 1 calc R . .
C31 C 0.19695(7) -0.0129(2) 0.25830(17) 0.0296(7) Uani 1 1 d . . .
H31 H 0.1962 -0.0880 0.2502 0.036 Uiso 1 1 calc R . .
C32 C 0.19049(7) 0.0644(2) 0.20662(16) 0.0228(7) Uani 1 1 d . . .
C33 C 0.18501(7) 0.0473(2) 0.12634(16) 0.0228(7) Uani 1 1 d . . .
C34 C 0.21712(7) 0.0629(3) 0.10008(17) 0.0295(7) Uani 1 1 d . . .
H34A H 0.2254 0.1352 0.1122 0.044 Uiso 1 1 calc R . .
H34B H 0.2134 0.0531 0.0480 0.044 Uiso 1 1 calc R . .
H34C H 0.2330 0.0103 0.1233 0.044 Uiso 1 1 calc R . .
C35 C 0.17264(7) -0.0663(2) 0.10742(17) 0.0285(7) Uani 1 1 d . . .
H35A H 0.1875 -0.1181 0.1351 0.043 Uiso 1 1 calc R . .
H35B H 0.1714 -0.0790 0.0561 0.043 Uiso 1 1 calc R . .
H35C H 0.1510 -0.0746 0.1189 0.043 Uiso 1 1 calc R . .
C36 C 0.15869(7) 0.1276(2) 0.08711(15) 0.0210(6) Uani 1 1 d . . .
H36 H 0.1386 0.1219 0.1076 0.025 Uiso 1 1 calc R . .
C37 C 0.15068(7) 0.1127(3) 0.00838(16) 0.0273(7) Uani 1 1 d . . .
H37 H 0.1402 0.0519 -0.0156 0.033 Uiso 1 1 calc R . .
C38 C 0.16048(7) 0.1978(3) -0.02326(16) 0.0291(7) Uani 1 1 d . . .
H38 H 0.1590 0.2077 -0.0733 0.035 Uiso 1 1 calc R . .
C39 C 0.17400(7) 0.2737(2) 0.03343(15) 0.0231(7) Uani 1 1 d . . .
C40 C 0.18988(8) 0.3791(3) 0.02334(16) 0.0294(7) Uani 1 1 d . . .
C41 C 0.22674(8) 0.3662(3) 0.05296(19) 0.0394(9) Uani 1 1 d . . .
H41A H 0.2379 0.4326 0.0453 0.059 Uiso 1 1 calc R . .
H41B H 0.2352 0.3074 0.0279 0.059 Uiso 1 1 calc R . .
H41C H 0.2303 0.3504 0.1043 0.059 Uiso 1 1 calc R . .
C42 C 0.18488(10) 0.4083(3) -0.05582(18) 0.0443(9) Uani 1 1 d . . .
H42A H 0.1616 0.4140 -0.0755 0.067 Uiso 1 1 calc R . .
H42B H 0.1944 0.3527 -0.0817 0.067 Uiso 1 1 calc R . .
H42C H 0.1954 0.4769 -0.0612 0.067 Uiso 1 1 calc R . .
C43 C 0.17704(7) 0.4671(2) 0.06431(15) 0.0240(7) Uani 1 1 d . . .
C44 C 0.16626(7) 0.5665(2) 0.04055(16) 0.0284(7) Uani 1 1 d . . .
H44 H 0.1621 0.5907 -0.0077 0.034 Uiso 1 1 calc R . .
C45 C 0.16255(7) 0.6263(2) 0.10146(16) 0.0276(7) Uani 1 1 d . . .
H45 H 0.1552 0.6981 0.1018 0.033 Uiso 1 1 calc R . .
C46 C 0.17145(7) 0.5614(2) 0.15984(16) 0.0220(7) Uani 1 1 d . . .
C47 C 0.17792(7) 0.5879(2) 0.23837(15) 0.0202(6) Uani 1 1 d . . .
C48 C 0.21188(7) 0.6371(2) 0.25995(16) 0.0277(7) Uani 1 1 d . . .
H48A H 0.2168 0.6490 0.3118 0.041 Uiso 1 1 calc R . .
H48B H 0.2126 0.7055 0.2351 0.041 Uiso 1 1 calc R . .
H48C H 0.2279 0.5882 0.2467 0.041 Uiso 1 1 calc R . .
C49 C 0.15279(7) 0.6685(2) 0.25431(17) 0.0292(7) Uani 1 1 d . . .
H49A H 0.1311 0.6366 0.2426 0.044 Uiso 1 1 calc R . .
H49B H 0.1535 0.7329 0.2253 0.044 Uiso 1 1 calc R . .
H49C H 0.1577 0.6875 0.3052 0.044 Uiso 1 1 calc R . .
C50 C 0.17596(7) 0.4846(2) 0.27889(14) 0.0191(6) Uani 1 1 d . . .
C51 C 0.14838(7) 0.4376(2) 0.29646(15) 0.0212(6) Uani 1 1 d . . .
H51 H 0.1263 0.4701 0.2898 0.025 Uiso 1 1 calc R . .
C52 C 0.15809(7) 0.3410(2) 0.33051(14) 0.0194(6) Uani 1 1 d . . .
H52 H 0.1443 0.2920 0.3534 0.023 Uiso 1 1 calc R . .
C53 C 0.19126(7) 0.3319(2) 0.33424(14) 0.0197(6) Uani 1 1 d . . .
C54 C 0.21196(7) 0.2372(2) 0.36472(15) 0.0226(7) Uani 1 1 d . . .
C55 C 0.24799(7) 0.2658(3) 0.37251(17) 0.0297(7) Uani 1 1 d . . .
H55A H 0.2612 0.2023 0.3877 0.045 Uiso 1 1 calc R . .
H55B H 0.2535 0.3223 0.4084 0.045 Uiso 1 1 calc R . .
H55C H 0.2522 0.2909 0.3264 0.045 Uiso 1 1 calc R . .
C56 C 0.20480(8) 0.2079(3) 0.43843(16) 0.0308(7) Uani 1 1 d . . .
H56A H 0.1818 0.1893 0.4336 0.046 Uiso 1 1 calc R . .
H56B H 0.2098 0.2690 0.4709 0.046 Uiso 1 1 calc R . .
H56C H 0.2182 0.1466 0.4579 0.046 Uiso 1 1 calc R . .

loop_
_atom_site_aniso_label
_atom_site_aniso_U_11
_atom_site_aniso_U_22
_atom_site_aniso_U_33
_atom_site_aniso_U_23
_atom_site_aniso_U_13
_atom_site_aniso_U_12
Zr1 0.01515(15) 0.01679(16) 0.01362(15) 0.00106(11) 0.00309(11) 0.00122(11)
Zr2 0.01508(15) 0.01685(16) 0.01293(15) 0.00017(11) 0.00206(11) 0.00084(11)
O1 0.0192(10) 0.0184(10) 0.0162(10) -0.0003(8) 0.0036(8) 0.0013(8)
N1 0.0183(12) 0.0196(13) 0.0211(14) 0.0006(10) 0.0039(10) 0.0000(10)
N2 0.0196(12) 0.0199(13) 0.0192(14) 0.0023(10) 0.0059(10) 0.0011(10)
N3 0.0203(12) 0.0211(13) 0.0160(13) 0.0010(10) 0.0057(10) 0.0032(10)
N4 0.0189(12) 0.0224(13) 0.0173(13) 0.0027(10) 0.0023(10) 0.0034(11)
N5 0.0173(12) 0.0199(13) 0.0183(13) -0.0001(10) 0.0015(10) 0.0021(10)
N6 0.0155(12) 0.0223(13) 0.0183(14) -0.0012(10) 0.0026(10) 0.0013(10)
N7 0.0196(12) 0.0213(13) 0.0161(13) 0.0015(10) 0.0033(10) -0.0007(10)
N8 0.0249(13) 0.0241(14) 0.0166(13) -0.0031(10) 0.0002(10) -0.0009(11)
C1 0.0188(15) 0.0235(17) 0.0203(17) -0.0028(12) 0.0023(12) -0.0028(13)
C2 0.0268(16) 0.0265(17) 0.0248(18) -0.0092(13) 0.0044(13) 0.0012(14)
C3 0.0253(16) 0.0147(15) 0.0359(19) -0.0024(13) 0.0027(14) 0.0011(13)
C4 0.0192(15) 0.0190(16) 0.0284(17) 0.0019(13) 0.0040(12) -0.0008(12)
C5 0.0278(16) 0.0187(16) 0.0273(18) 0.0033(13) 0.0036(13) 0.0003(13)
C6 0.0343(18) 0.0342(19) 0.034(2) 0.0086(15) 0.0068(15) -0.0076(15)
C7 0.043(2) 0.0205(17) 0.037(2) 0.0022(14) 0.0027(16) 0.0026(15)
C8 0.0245(15) 0.0194(16) 0.0223(17) 0.0052(12) 0.0057(12) 0.0044(13)
C9 0.0245(16) 0.0268(17) 0.0228(17) 0.0085(13) 0.0000(13) 0.0040(14)
C10 0.0293(17) 0.0315(18) 0.0189(17) 0.0052(13) 0.0064(13) 0.0023(14)
C11 0.0228(16) 0.0260(17) 0.0181(17) 0.0048(12) 0.0050(12) -0.0015(13)
C12 0.0311(17) 0.0299(18) 0.0191(16) 0.0036(13) 0.0098(13) 0.0044(14)
C13 0.0339(18) 0.0300(18) 0.044(2) 0.0080(15) 0.0194(16) 0.0064(15)
C14 0.060(2) 0.039(2) 0.0219(18) 0.0051(15) 0.0152(16) 0.0155(18)
C15 0.0217(15) 0.0263(17) 0.0173(16) -0.0001(12) 0.0066(12) 0.0052(13)
C16 0.0259(16) 0.0324(18) 0.0168(16) -0.0019(13) 0.0074(13) 0.0035(14)
C17 0.0252(16) 0.0216(16) 0.0285(18) -0.0012(13) 0.0099(13) 0.0032(13)
C18 0.0178(15) 0.0213(16) 0.0224(16) 0.0014(12) 0.0060(12) 0.0048(12)
C19 0.0194(15) 0.0180(15) 0.0201(16) 0.0036(12) 0.0027(12) 0.0036(12)
C20 0.0241(16) 0.0229(17) 0.0295(18) 0.0003(13) 0.0044(13) 0.0049(13)
C21 0.0286(17) 0.0242(17) 0.0252(17) 0.0013(13) 0.0042(13) 0.0021(14)
C22 0.0199(15) 0.0186(15) 0.0143(15) 0.0052(11) 0.0006(11) 0.0043(12)
C23 0.0174(15) 0.0221(16) 0.0174(16) 0.0059(12) 0.0036(12) 0.0008(12)
C24 0.0212(15) 0.0260(17) 0.0143(15) 0.0053(12) 0.0055(12) 0.0038(13)
C25 0.0213(15) 0.0243(16) 0.0112(15) 0.0024(12) -0.0002(11) 0.0054(13)
C26 0.0218(15) 0.0287(17) 0.0168(16) -0.0040(13) 0.0016(12) 0.0030(13)
C27 0.0235(16) 0.0310(18) 0.0293(18) -0.0061(14) -0.0021(13) 0.0018(14)
C28 0.043(2) 0.0339(19) 0.0210(18) -0.0037(14) 0.0055(15) 0.0064(16)
C29 0.0192(15) 0.0250(17) 0.0200(16) 0.0021(12) 0.0006(12) 0.0037(13)
C30 0.0349(18) 0.0268(18) 0.0233(18) 0.0080(14) -0.0068(14) 0.0027(14)
C31 0.0352(18) 0.0165(16) 0.0326(19) -0.0007(14) -0.0049(14) 0.0029(14)
C32 0.0183(15) 0.0229(17) 0.0254(17) -0.0028(13) -0.0001(12) 0.0033(13)
C33 0.0224(15) 0.0197(16) 0.0255(17) -0.0041(13) 0.0023(13) 0.0027(13)
C34 0.0247(16) 0.0312(18) 0.0328(19) -0.0060(14) 0.0062(14) 0.0037(14)
C35 0.0293(17) 0.0246(17) 0.0305(19) -0.0074(13) 0.0027(14) 0.0021(14)
C36 0.0214(15) 0.0231(16) 0.0175(16) -0.0048(12) 0.0011(12) -0.0005(13)
C37 0.0264(16) 0.0304(18) 0.0244(17) -0.0097(14) 0.0033(13) 0.0021(14)
C38 0.0336(18) 0.037(2) 0.0169(17) -0.0026(14) 0.0050(13) 0.0018(15)
C39 0.0238(15) 0.0293(18) 0.0173(17) -0.0004(13) 0.0064(12) 0.0049(13)
C40 0.0365(18) 0.0308(18) 0.0236(18) -0.0009(14) 0.0129(14) -0.0050(15)
C41 0.0336(19) 0.043(2) 0.048(2) -0.0070(17) 0.0223(17) -0.0054(16)
C42 0.072(3) 0.041(2) 0.0248(19) -0.0007(16) 0.0214(18) -0.0091(19)
C43 0.0257(16) 0.0289(18) 0.0174(16) 0.0018(13) 0.0039(13) -0.0060(14)
C44 0.0346(18) 0.0310(18) 0.0187(17) 0.0084(14) 0.0031(13) -0.0059(15)
C45 0.0337(18) 0.0193(16) 0.0285(18) 0.0062(13) 0.0025(14) -0.0027(14)
C46 0.0195(15) 0.0193(16) 0.0267(17) 0.0029(13) 0.0034(12) -0.0016(13)
C47 0.0197(15) 0.0177(15) 0.0223(16) -0.0007(12) 0.0018(12) 0.0007(12)
C48 0.0306(17) 0.0262(17) 0.0265(18) 0.0002(13) 0.0063(14) -0.0058(14)
C49 0.0328(18) 0.0231(17) 0.0321(19) 0.0032(13) 0.0074(14) 0.0062(14)
C50 0.0235(15) 0.0172(15) 0.0156(15) -0.0048(11) 0.0018(12) 0.0016(13)
C51 0.0228(15) 0.0237(16) 0.0166(16) -0.0049(12) 0.0024(12) -0.0008(13)
C52 0.0221(15) 0.0225(16) 0.0124(15) 0.0000(12) 0.0001(12) -0.0068(13)
C53 0.0281(16) 0.0214(16) 0.0090(14) -0.0033(12) 0.0019(12) -0.0041(13)
C54 0.0226(15) 0.0271(17) 0.0162(16) 0.0012(12) -0.0010(12) 0.0034(13)
C55 0.0235(16) 0.0361(19) 0.0267(18) -0.0025(14) -0.0019(13) 0.0035(14)
C56 0.0406(19) 0.0329(19) 0.0178(17) 0.0062(13) 0.0026(14) 0.0031(15)

loop_
_atom_type_symbol
_atom_type_description
_atom_type_scat_dispersion_real
_atom_type_scat_dispersion_imag
_atom_type_scat_source
C C 0.0033 0.0016 'International Tables Vol C Tables 4.2.6.8 and 6.1.1.4'
H H 0.0000 0.0000 'International Tables Vol C Tables 4.2.6.8 and 6.1.1.4'
N N 0.0061 0.0033 'International Tables Vol C Tables 4.2.6.8 and 6.1.1.4'
O O 0.0106 0.0060 'International Tables Vol C Tables 4.2.6.8 and 6.1.1.4'
Zr Zr -2.9673 0.5597 'International Tables Vol C Tables 4.2.6.8 and 6.1.1.4'

loop_
_geom_angle_atom_site_label_1
_geom_angle_atom_site_label_2
_geom_angle_atom_site_label_3
_geom_angle
_geom_angle_site_symmetry_1
_geom_angle_site_symmetry_3
_geom_angle_publ_flag
O1 Zr1 N3 107.50(8) . . ?
O1 Zr1 N1 103.01(8) . . ?
N3 Zr1 N1 139.44(8) . . ?
O1 Zr1 N2 81.90(8) . . ?
N3 Zr1 N2 79.02(8) . . ?
N1 Zr1 N2 79.53(8) . . ?
O1 Zr1 N4 132.48(8) . . ?
N3 Zr1 N4 86.45(8) . . ?
N1 Zr1 N4 92.29(8) . . ?
N2 Zr1 N4 145.54(8) . . ?
O1 Zr1 C22 107.84(8) . . ?
N3 Zr1 C22 71.63(9) . . ?
N1 Zr1 C22 122.89(9) . . ?
N2 Zr1 C22 150.62(9) . . ?
N4 Zr1 C22 32.97(8) . . ?
O1 Zr1 C25 111.66(8) . . ?
N3 Zr1 C25 118.91(9) . . ?
N1 Zr1 C25 71.44(9) . . ?
N2 Zr1 C25 149.96(9) . . ?
N4 Zr1 C25 32.90(8) . . ?
C22 Zr1 C25 52.89(9) . . ?
O1 Zr1 C24 81.40(8) . . ?
N3 Zr1 C24 122.64(9) . . ?
N1 Zr1 C24 87.55(9) . . ?
N2 Zr1 C24 155.97(8) . . ?
N4 Zr1 C24 54.27(8) . . ?
C22 Zr1 C24 52.43(9) . . ?
C25 Zr1 C24 31.97(9) . . ?
O1 Zr1 C23 79.32(8) . . ?
N3 Zr1 C23 93.27(8) . . ?
N1 Zr1 C23 118.44(9) . . ?
N2 Zr1 C23 156.49(8) . . ?
N4 Zr1 C23 54.19(8) . . ?
C22 Zr1 C23 31.83(9) . . ?
C25 Zr1 C23 52.42(9) . . ?
C24 Zr1 C23 31.15(9) . . ?
O1 Zr2 N7 107.00(8) . . ?
O1 Zr2 N5 104.29(8) . . ?
N7 Zr2 N5 138.51(8) . . ?
O1 Zr2 N6 82.16(7) . . ?
N7 Zr2 N6 79.75(8) . . ?
N5 Zr2 N6 78.25(8) . . ?
O1 Zr2 N8 132.49(8) . . ?
N7 Zr2 N8 84.84(8) . . ?
N5 Zr2 N8 93.67(8) . . ?
N6 Zr2 N8 145.12(8) . . ?
O1 Zr2 C53 113.25(8) . . ?
N7 Zr2 C53 117.50(9) . . ?
N5 Zr2 C53 72.27(9) . . ?
N6 Zr2 C53 149.24(9) . . ?
N8 Zr2 C53 32.93(9) . . ?
O1 Zr2 C50 106.73(8) . . ?
N7 Zr2 C50 70.82(9) . . ?
N5 Zr2 C50 124.25(9) . . ?
N6 Zr2 C50 150.56(9) . . ?
N8 Zr2 C50 33.03(8) . . ?
C53 Zr2 C50 53.21(9) . . ?
O1 Zr2 C52 82.72(8) . . ?
N7 Zr2 C52 122.51(9) . . ?
N5 Zr2 C52 87.72(9) . . ?
N6 Zr2 C52 156.12(8) . . ?
N8 Zr2 C52 54.03(8) . . ?
C53 Zr2 C52 31.83(9) . . ?
C50 Zr2 C52 52.58(9) . . ?
O1 Zr2 C51 79.13(8) . . ?
N7 Zr2 C51 93.58(9) . . ?
N5 Zr2 C51 118.74(9) . . ?
N6 Zr2 C51 157.34(8) . . ?
N8 Zr2 C51 53.90(8) . . ?
C53 Zr2 C51 52.37(9) . . ?
C50 Zr2 C51 31.77(9) . . ?
C52 Zr2 C51 31.19(9) . . ?
Zr1 O1 Zr2 169.17(11) . . ?
C1 N1 C4 105.4(2) . . ?
C1 N1 Zr1 119.19(18) . . ?
C4 N1 Zr1 130.34(18) . . ?
C11 N2 C8 107.8(2) . . ?
C11 N2 Zr1 133.07(19) . . ?
C8 N2 Zr1 116.79(17) . . ?
C18 N3 C15 105.0(2) . . ?
C18 N3 Zr1 117.61(17) . . ?
C15 N3 Zr1 130.06(18) . . ?
C25 N4 C22 106.2(2) . . ?
C25 N4 Zr1 77.53(15) . . ?
C22 N4 Zr1 77.33(14) . . ?
C29 N5 C32 105.6(2) . . ?
C29 N5 Zr2 118.87(18) . . ?
C32 N5 Zr2 130.17(18) . . ?
C39 N6 C36 108.1(2) . . ?
C39 N6 Zr2 132.5(2) . . ?
C36 N6 Zr2 117.35(17) . . ?
C43 N7 C46 105.6(2) . . ?
C43 N7 Zr2 129.05(19) . . ?
C46 N7 Zr2 117.85(18) . . ?
C53 N8 C50 106.1(2) . . ?
C53 N8 Zr2 75.94(15) . . ?
C50 N8 Zr2 76.47(15) . . ?
C2 C1 N1 110.5(3) . . ?
C2 C1 C26 130.1(3) . . ?
N1 C1 C26 119.1(2) . . ?
C1 C2 C3 107.0(3) . . ?
C4 C3 C2 107.5(3) . . ?
C3 C4 N1 109.6(3) . . ?
C3 C4 C5 127.2(3) . . ?
N1 C4 C5 122.7(3) . . ?
C4 C5 C6 108.9(2) . . ?
C4 C5 C7 110.4(3) . . ?
C6 C5 C7 109.3(3) . . ?
C4 C5 C8 110.0(2) . . ?
C6 C5 C8 111.0(3) . . ?
C7 C5 C8 107.2(2) . . ?
N2 C8 C9 104.2(2) . . ?
N2 C8 C5 109.5(2) . . ?
C9 C8 C5 114.1(2) . . ?
C10 C9 C8 109.3(3) . . ?
C9 C10 C11 107.0(3) . . ?
N2 C11 C10 111.4(3) . . ?
N2 C11 C12 123.7(3) . . ?
C10 C11 C12 124.8(3) . . ?
C11 C12 C15 112.4(2) . . ?
C11 C12 C14 111.5(3) . . ?
C15 C12 C14 109.9(3) . . ?
C11 C12 C13 104.8(2) . . ?
C15 C12 C13 109.4(2) . . ?
C14 C12 C13 108.5(3) . . ?
C16 C15 N3 110.0(2) . . ?
C16 C15 C12 127.6(3) . . ?
N3 C15 C12 121.9(2) . . ?
C15 C16 C17 107.5(3) . . ?
C18 C17 C16 106.8(3) . . ?
C17 C18 N3 110.5(2) . . ?
C17 C18 C19 129.5(3) . . ?
N3 C18 C19 119.6(2) . . ?
C18 C19 C22 107.7(2) . . ?
C18 C19 C21 111.1(2) . . ?
C22 C19 C21 110.1(2) . . ?
C18 C19 C20 108.8(2) . . ?
C22 C19 C20 109.5(2) . . ?
C21 C19 C20 109.5(2) . . ?
N4 C22 C23 110.4(2) . . ?
N4 C22 C19 122.3(2) . . ?
C23 C22 C19 127.2(3) . . ?
N4 C22 Zr1 69.70(14) . . ?
C23 C22 Zr1 79.71(16) . . ?
C19 C22 Zr1 114.44(17) . . ?
C24 C23 C22 106.4(2) . . ?
C24 C23 Zr1 73.94(16) . . ?
C22 C23 Zr1 68.45(15) . . ?
C23 C24 C25 106.8(2) . . ?
C23 C24 Zr1 74.91(16) . . ?
C25 C24 Zr1 69.03(15) . . ?
N4 C25 C24 110.1(2) . . ?
N4 C25 C26 123.2(2) . . ?
C24 C25 C26 126.5(3) . . ?
N4 C25 Zr1 69.57(14) . . ?
C24 C25 Zr1 79.00(16) . . ?
C26 C25 Zr1 113.81(18) . . ?
C1 C26 C25 107.3(2) . . ?
C1 C26 C27 109.2(2) . . ?
C25 C26 C27 111.0(2) . . ?
C1 C26 C28 110.9(2) . . ?
C25 C26 C28 109.3(2) . . ?
C27 C26 C28 109.1(2) . . ?
C30 C29 N5 110.3(3) . . ?
C30 C29 C54 129.8(3) . . ?
N5 C29 C54 119.8(2) . . ?
C29 C30 C31 106.9(3) . . ?
C32 C31 C30 108.3(3) . . ?
C31 C32 N5 109.0(3) . . ?
C31 C32 C33 126.5(3) . . ?
N5 C32 C33 123.9(3) . . ?
C32 C33 C35 110.3(2) . . ?
C32 C33 C34 109.6(2) . . ?
C35 C33 C34 108.7(2) . . ?
C32 C33 C36 110.2(2) . . ?
C35 C33 C36 107.7(2) . . ?
C34 C33 C36 110.3(2) . . ?
N6 C36 C37 104.0(2) . . ?
N6 C36 C33 109.3(2) . . ?
C37 C36 C33 113.7(2) . . ?
C38 C37 C36 109.1(3) . . ?
C37 C38 C39 107.2(3) . . ?
N6 C39 C38 111.2(3) . . ?
N6 C39 C40 122.6(3) . . ?
C38 C39 C40 126.2(3) . . ?
C39 C40 C43 111.2(2) . . ?
C39 C40 C42 110.8(3) . . ?
C43 C40 C42 109.9(3) . . ?
C39 C40 C41 107.4(3) . . ?
C43 C40 C41 108.7(3) . . ?
C42 C40 C41 108.8(3) . . ?
C44 C43 N7 110.2(3) . . ?
C44 C43 C40 128.4(3) . . ?
N7 C43 C40 120.7(3) . . ?
C43 C44 C45 106.9(3) . . ?
C46 C45 C44 107.2(3) . . ?
C45 C46 N7 109.9(3) . . ?
C45 C46 C47 130.2(3) . . ?
N7 C46 C47 119.2(2) . . ?
C46 C47 C50 107.5(2) . . ?
C46 C47 C49 110.0(2) . . ?
C50 C47 C49 110.7(2) . . ?
C46 C47 C48 109.6(2) . . ?
C50 C47 C48 110.1(2) . . ?
C49 C47 C48 109.0(2) . . ?
N8 C50 C51 109.5(2) . . ?
N8 C50 C47 122.9(2) . . ?
C51 C50 C47 127.5(3) . . ?
N8 C50 Zr2 70.50(14) . . ?
C51 C50 Zr2 78.97(16) . . ?
C47 C50 Zr2 114.73(18) . . ?
C52 C51 C50 107.0(3) . . ?
C52 C51 Zr2 73.49(16) . . ?
C50 C51 Zr2 69.26(16) . . ?
C53 C52 C51 107.3(2) . . ?
C53 C52 Zr2 69.51(15) . . ?
C51 C52 Zr2 75.32(16) . . ?
N8 C53 C52 110.1(2) . . ?
N8 C53 C54 124.2(2) . . ?
C52 C53 C54 125.5(3) . . ?
N8 C53 Zr2 71.14(14) . . ?
C52 C53 Zr2 78.66(16) . . ?
C54 C53 Zr2 113.75(18) . . ?
C29 C54 C53 107.4(2) . . ?
C29 C54 C56 110.4(2) . . ?
C53 C54 C56 109.7(2) . . ?
C29 C54 C55 110.3(2) . . ?
C53 C54 C55 109.8(2) . . ?
C56 C54 C55 109.3(2) . . ?

loop_
_geom_bond_atom_site_label_1
_geom_bond_atom_site_label_2
_geom_bond_distance
_geom_bond_site_symmetry_2
_geom_bond_publ_flag
Zr1 O1 1.9362(18) . ?
Zr1 N3 2.221(2) . ?
Zr1 N1 2.228(2) . ?
Zr1 N2 2.315(2) . ?
Zr1 N4 2.382(2) . ?
Zr1 C22 2.477(3) . ?
Zr1 C25 2.481(3) . ?
Zr1 C24 2.609(3) . ?
Zr1 C23 2.621(3) . ?
Zr2 O1 1.9363(18) . ?
Zr2 N7 2.218(2) . ?
Zr2 N5 2.222(2) . ?
Zr2 N6 2.304(2) . ?
Zr2 N8 2.405(2) . ?
Zr2 C53 2.466(3) . ?
Zr2 C50 2.481(3) . ?
Zr2 C52 2.581(3) . ?
Zr2 C51 2.604(3) . ?
N1 C1 1.399(4) . ?
N1 C4 1.402(4) . ?
N2 C11 1.305(4) . ?
N2 C8 1.472(4) . ?
N3 C18 1.397(4) . ?
N3 C15 1.402(4) . ?
N4 C25 1.380(4) . ?
N4 C22 1.382(4) . ?
N5 C29 1.402(4) . ?
N5 C32 1.406(4) . ?
N6 C39 1.299(4) . ?
N6 C36 1.473(4) . ?
N7 C43 1.387(4) . ?
N7 C46 1.395(4) . ?
N8 C53 1.382(4) . ?
N8 C50 1.391(4) . ?
C1 C2 1.365(4) . ?
C1 C26 1.505(4) . ?
C2 C3 1.416(4) . ?
C3 C4 1.375(4) . ?
C4 C5 1.507(4) . ?
C5 C6 1.534(4) . ?
C5 C7 1.535(4) . ?
C5 C8 1.572(4) . ?
C8 C9 1.482(4) . ?
C9 C10 1.325(4) . ?
C10 C11 1.468(4) . ?
C11 C12 1.502(4) . ?
C12 C15 1.512(4) . ?
C12 C14 1.527(4) . ?
C12 C13 1.552(4) . ?
C15 C16 1.365(4) . ?
C16 C17 1.413(4) . ?
C17 C18 1.369(4) . ?
C18 C19 1.512(4) . ?
C19 C22 1.513(4) . ?
C19 C21 1.524(4) . ?
C19 C20 1.541(4) . ?
C22 C23 1.405(4) . ?
C23 C24 1.404(4) . ?
C24 C25 1.407(4) . ?
C25 C26 1.506(4) . ?
C26 C27 1.536(4) . ?
C26 C28 1.538(4) . ?
C29 C30 1.362(4) . ?
C29 C54 1.510(4) . ?
C30 C31 1.410(4) . ?
C31 C32 1.368(4) . ?
C32 C33 1.515(4) . ?
C33 C35 1.532(4) . ?
C33 C34 1.540(4) . ?
C33 C36 1.573(4) . ?
C36 C37 1.482(4) . ?
C37 C38 1.326(4) . ?
C38 C39 1.467(4) . ?
C39 C40 1.506(4) . ?
C40 C43 1.507(4) . ?
C40 C42 1.524(4) . ?
C40 C41 1.553(4) . ?
C43 C44 1.370(4) . ?
C44 C45 1.412(4) . ?
C45 C46 1.368(4) . ?
C46 C47 1.503(4) . ?
C47 C50 1.515(4) . ?
C47 C49 1.532(4) . ?
C47 C48 1.537(4) . ?
C50 C51 1.397(4) . ?
C51 C52 1.394(4) . ?
C52 C53 1.388(4) . ?
C53 C54 1.517(4) . ?
C54 C56 1.534(4) . ?
C54 C55 1.536(4) . ?
